data_7246904
loop_
_publ_author_name
'Thu\'ery, Pierre'
'Atoini, Youssef'
'Harrowfield, Jack'

_publ_section_title
;
 Triple-armed aliphatic tricarboxylic acids as sources of ligands for
 uranyl ion: influence of bridgehead functionalization
;
_journal_issue 27
_journal_name_full CrystEngComm
_journal_page_first 3904
_journal_page_last 3915
_journal_paper_doi 10.1039/D3CE00526G
_journal_volume 25
_journal_year 2023
_chemical_formula_sum 'C9 H13 O9 P U'
_chemical_formula_weight 534.19
_space_group_crystal_system monoclinic
_space_group_IT_number 14
_space_group_name_Hall '-P 2ybc'
_space_group_name_H-M_alt 'P 1 21/c 1'
_atom_sites_solution_hydrogens mixed
_audit_update_record
;
2023-05-23 deposited with the CCDC.	2023-06-21 downloaded from the CCDC.
;
_cell_angle_alpha 90
_cell_angle_beta 113.584(2)
_cell_angle_gamma 90
_cell_formula_units_Z 4
_cell_length_a 7.3820(5)
_cell_length_b 23.3063(18)
_cell_length_c 8.5496(7)
_cell_measurement_reflns_used 9688
_cell_measurement_temperature 100(2)
_cell_measurement_theta_max 30.5663
_cell_measurement_theta_min 2.7427
_cell_volume 1348.07(18)
_computing_cell_refinement 'SAINT V8.40B (Bruker AXS LLC, 2019)'
_computing_data_collection 'Bruker Instrument Service vV6.2.16'
_computing_data_reduction 'SAINT V8.40B (Bruker AXS LLC, 2019)'
_computing_molecular_graphics 'shelXle (C.B. Huebschle, rev 1328)'
_computing_structure_refinement 'SHELXL-2019/1 (Sheldrick, 2019)'
_computing_structure_solution 'XT, VERSION 2018/2'
_diffrn_ambient_temperature 100(2)
_diffrn_detector_area_resol_mean 7.41
_diffrn_detector_type 'Bruker PHOTON III area detector'
_diffrn_measured_fraction_theta_full 1.000
_diffrn_measured_fraction_theta_max 1.000
_diffrn_measurement_device 'Kappa diffractometer'
_diffrn_measurement_device_type 'Bruker D8 Quest'
_diffrn_measurement_method '\f and \w scans'
_diffrn_radiation_monochromator 'multilayer mirror optics'
_diffrn_radiation_type MoK\a
_diffrn_radiation_wavelength 0.71073
_diffrn_reflns_av_R_equivalents 0.0599
_diffrn_reflns_av_unetI/netI 0.0247
_diffrn_reflns_limit_h_max 9
_diffrn_reflns_limit_h_min -9
_diffrn_reflns_limit_k_max 31
_diffrn_reflns_limit_k_min -31
_diffrn_reflns_limit_l_max 11
_diffrn_reflns_limit_l_min -10
_diffrn_reflns_number 44893
_diffrn_reflns_theta_full 28.70
_diffrn_reflns_theta_max 28.70
_diffrn_reflns_theta_min 2.74
_diffrn_source 'microfocus sealed X-ray tube'
_diffrn_source_current 1.4
_diffrn_source_type 'Incoatec I\ms 70 W'
_diffrn_source_voltage 50
_exptl_absorpt_coefficient_mu 12.199
_exptl_absorpt_correction_T_max 0.75
_exptl_absorpt_correction_T_min 0.57
_exptl_absorpt_correction_type multi-scan
_exptl_absorpt_process_details
;
Krause, L., Herbst-Irmer, R., Sheldrick, G. M., Stalke, D. (2015).
"Comparison of silver and molybdenum microfocus X-ray sources for
single-crystal structure determination"
J. Appl. Cryst. 48, 3-10.
doi:10.1107/S1600576714022985
;
_exptl_crystal_colour 'translucent light yellow'
_exptl_crystal_density_diffrn 2.632
_exptl_crystal_density_method 'not measured'
_exptl_crystal_description platelet
_exptl_crystal_F_000 984
_exptl_crystal_size_max 0.122
_exptl_crystal_size_mid 0.058
_exptl_crystal_size_min 0.037
_refine_diff_density_max 1.370
_refine_diff_density_min -1.564
_refine_ls_extinction_method none
_refine_ls_goodness_of_fit_ref 1.096
_refine_ls_hydrogen_treatment mixed
_refine_ls_matrix_type full
_refine_ls_number_parameters 184
_refine_ls_number_reflns 3476
_refine_ls_number_restraints 1
_refine_ls_restrained_S_all 1.095
_refine_ls_R_factor_all 0.0233
_refine_ls_R_factor_gt 0.0224
_refine_ls_shift/su_max 0.004
_refine_ls_shift/su_mean 0.000
_refine_ls_structure_factor_coef Fsqd
_refine_ls_weighting_details 'w=1/[\s^2^(Fo^2^)+9.6135P] where P=(Fo^2^+2Fc^2^)/3'
_refine_ls_weighting_scheme calc
_refine_ls_wR_factor_gt 0.0512
_refine_ls_wR_factor_ref 0.0516
_reflns_number_gt 3338
_reflns_number_total 3476
_reflns_threshold_expression 'I > 2\s(I)'
_cod_data_source_file d3ce00526g1.cif
_cod_data_source_block 7
_cod_depositor_comments
;
The following automatic conversions were performed:

data item '_exptl_absorpt_correction_type' value 'Multi-Scan' was
changed to 'multi-scan' in accordance with the
/home/data/users/saulius/crontab/automatic-downloads/rss-feeds/RSC/lib/dictionaries/cif_core.dic
dictionary named 'cif_core.dic' version 2.4.2 last updated on
2011-04-26.

Automatic conversion script
Id: cif_fix_values 8170 2020-07-09 18:12:32Z antanas 

 Adding full bibliography for 7246903--7246909.cif.
;
_cod_database_code 7246904

loop_
_space_group_symop_operation_xyz
'x, y, z'
'-x, y+1/2, -z+1/2'
'-x, -y, -z'
'x, -y-1/2, z-1/2'

loop_
_atom_site_type_symbol
_atom_site_label
_atom_site_fract_x
_atom_site_fract_y
_atom_site_fract_z
_atom_site_U_iso_or_equiv
_atom_site_adp_type
_atom_site_calc_flag
_atom_site_refinement_flags_adp
_atom_site_refinement_flags_occupancy
_atom_site_refinement_flags_posn
_atom_site_occupancy
_atom_site_disorder_assembly
_atom_site_disorder_group
U U1 0.27428(2) 0.66922(2) 0.17881(2) 0.00870(5) Uani d . . . 1 . .
P P1 0.65705(14) 0.62317(4) 0.58782(12) 0.00959(17) Uani d . . . 1 . .
O O1 0.0894(4) 0.61537(12) 0.1239(4) 0.0141(5) Uani d . . . 1 . .
O O2 0.4590(4) 0.72310(12) 0.2248(4) 0.0152(6) Uani d . . . 1 . .
O O3 0.4653(4) 0.62278(12) 0.4282(4) 0.0139(5) Uani d . . . 1 . .
O O4 0.4993(4) 0.60462(13) 1.0959(4) 0.0149(6) Uani d . . . 1 . .
O O5 0.2701(4) 0.65473(13) 0.8949(4) 0.0153(6) Uani d . . . 1 . .
O O6 1.0312(4) 0.76625(12) 0.5123(4) 0.0135(5) Uani d . . . 1 . .
O O7 1.1636(4) 0.71090(13) 0.3749(4) 0.0167(6) Uani d . . . 1 . .
O O8 1.2312(5) 0.48316(15) 0.8677(5) 0.0278(7) Uani d . . D 1 . .
H H8 1.286(8) 0.4521(16) 0.842(8) 0.033000 Uiso d U . D 1 . .
O O9 0.9871(6) 0.45635(14) 0.6217(4) 0.0256(7) Uani d . . . 1 . .
C C1 0.6107(6) 0.63891(17) 0.7734(5) 0.0128(7) Uani d . . . 1 . .
H H1A 0.738099 0.639845 0.874309 0.015000 Uiso calc U . R 1 . .
H H1B 0.550273 0.677480 0.760550 0.015000 Uiso calc U . R 1 . .
C C2 0.4735(6) 0.59496(18) 0.8047(5) 0.0151(7) Uani d . . . 1 . .
H H2A 0.355881 0.588049 0.697777 0.018000 Uiso calc U . R 1 . .
H H2B 0.543739 0.558070 0.843356 0.018000 Uiso calc U . R 1 . .
C C3 0.4115(6) 0.61869(16) 0.9392(5) 0.0132(7) Uani d . . . 1 . .
C C4 0.8268(6) 0.67774(16) 0.5835(5) 0.0130(7) Uani d . . . 1 . .
H H4A 0.759275 0.715353 0.566809 0.016000 Uiso calc U . R 1 . .
H H4B 0.939293 0.678634 0.696376 0.016000 Uiso calc U . R 1 . .
C C5 0.9090(6) 0.67070(17) 0.4458(6) 0.0147(8) Uani d . . . 1 . .
H H5A 0.982386 0.634017 0.464925 0.018000 Uiso calc U . R 1 . .
H H5B 0.797245 0.668547 0.332691 0.018000 Uiso calc U . R 1 . .
C C6 1.0442(6) 0.71884(16) 0.4439(5) 0.0105(7) Uani d . . . 1 . .
C C7 0.7596(6) 0.55265(17) 0.6065(5) 0.0145(7) Uani d . . . 1 . .
H H7A 0.659524 0.524735 0.608679 0.017000 Uiso calc U . R 1 . .
H H7B 0.783919 0.544733 0.502770 0.017000 Uiso calc U . R 1 . .
C C8 0.9497(7) 0.5419(2) 0.7610(6) 0.0218(9) Uani d . . . 1 . .
H H8A 1.037837 0.575575 0.779581 0.026000 Uiso calc U . R 1 . .
H H8B 0.919519 0.537425 0.863167 0.026000 Uiso calc U . R 1 . .
C C9 1.0551(7) 0.48901(19) 0.7395(6) 0.0209(9) Uani d . . . 1 . .

loop_
_atom_site_aniso_label
_atom_site_aniso_U_11
_atom_site_aniso_U_22
_atom_site_aniso_U_33
_atom_site_aniso_U_12
_atom_site_aniso_U_13
_atom_site_aniso_U_23
U1 0.00912(7) 0.01032(7) 0.00827(7) 0.00004(5) 0.00516(5) 0.00030(5)
P1 0.0099(4) 0.0123(4) 0.0080(4) 0.0007(3) 0.0050(3) 0.0007(3)
O1 0.0132(13) 0.0156(13) 0.0141(13) -0.0034(11) 0.0061(11) -0.0016(11)
O2 0.0110(13) 0.0158(13) 0.0202(15) -0.0051(11) 0.0077(11) -0.0005(11)
O3 0.0140(14) 0.0163(13) 0.0100(13) -0.0010(11) 0.0034(11) 0.0038(10)
O4 0.0143(14) 0.0184(14) 0.0135(13) 0.0062(11) 0.0073(11) 0.0041(11)
O5 0.0157(14) 0.0192(14) 0.0124(13) 0.0058(11) 0.0071(11) 0.0016(11)
O6 0.0134(13) 0.0132(13) 0.0159(14) -0.0034(10) 0.0080(11) -0.0033(10)
O7 0.0166(14) 0.0203(14) 0.0191(14) -0.0035(11) 0.0133(12) -0.0050(12)
O8 0.0233(17) 0.0211(16) 0.037(2) 0.0110(13) 0.0103(15) 0.0003(14)
O9 0.040(2) 0.0177(15) 0.0242(17) 0.0061(14) 0.0183(16) 0.0003(13)
C1 0.0155(18) 0.0127(17) 0.0132(18) 0.0000(14) 0.0089(15) -0.0019(13)
C2 0.0182(19) 0.0164(18) 0.0149(18) -0.0012(15) 0.0109(16) -0.0017(14)
C3 0.0158(19) 0.0118(17) 0.0150(18) 0.0018(14) 0.0094(15) 0.0021(14)
C4 0.0151(18) 0.0132(17) 0.0134(18) -0.0018(14) 0.0087(15) -0.0005(14)
C5 0.0153(19) 0.0138(18) 0.0188(19) -0.0035(14) 0.0107(16) -0.0037(14)
C6 0.0103(16) 0.0123(17) 0.0095(16) 0.0005(13) 0.0048(13) -0.0008(13)
C7 0.0160(19) 0.0145(18) 0.0162(18) 0.0024(15) 0.0097(15) -0.0003(14)
C8 0.017(2) 0.022(2) 0.022(2) 0.0065(17) 0.0034(17) -0.0046(17)
C9 0.026(2) 0.0156(19) 0.028(2) 0.0034(17) 0.0180(19) 0.0048(17)

loop_
_atom_type_symbol
_atom_type_description
_atom_type_scat_dispersion_real
_atom_type_scat_dispersion_imag
_atom_type_scat_source
C C 0.0033 0.0016 'International Tables Vol C Tables 4.2.6.8 and 6.1.1.4'
H H 0.0000 0.0000 'International Tables Vol C Tables 4.2.6.8 and 6.1.1.4'
O O 0.0106 0.0060 'International Tables Vol C Tables 4.2.6.8 and 6.1.1.4'
P P 0.1023 0.0942 'International Tables Vol C Tables 4.2.6.8 and 6.1.1.4'
U U -9.6767 9.6646 'International Tables Vol C Tables 4.2.6.8 and 6.1.1.4'

loop_
_geom_angle_atom_site_label_1
_geom_angle_atom_site_label_2
_geom_angle_atom_site_label_3
_geom_angle_site_symmetry_1
_geom_angle_site_symmetry_3
_geom_angle
_geom_angle_publ_flag
O1 U1 O2 . . 177.58(13) ?
O1 U1 O3 . . 91.93(12) ?
O2 U1 O3 . . 89.75(12) ?
O1 U1 O6 . 4_475 88.40(12) ?
O2 U1 O6 . 4_475 90.82(12) ?
O3 U1 O6 . 4_475 154.56(10) ?
O1 U1 O7 . 1_455 91.76(12) ?
O2 U1 O7 . 1_455 90.28(12) ?
O3 U1 O7 . 1_455 78.04(11) ?
O6 U1 O7 4_475 1_455 76.53(10) ?
O1 U1 O5 . 1_554 86.38(12) ?
O2 U1 O5 . 1_554 91.21(12) ?
O3 U1 O5 . 1_554 128.00(10) ?
O6 U1 O5 4_475 1_554 77.41(10) ?
O7 U1 O5 1_455 1_554 153.92(10) ?
O1 U1 O4 . 1_554 91.53(11) ?
O2 U1 O4 . 1_554 87.20(12) ?
O3 U1 O4 . 1_554 75.73(10) ?
O6 U1 O4 4_475 1_554 129.70(9) ?
O7 U1 O4 1_455 1_554 153.65(10) ?
O5 U1 O4 1_554 1_554 52.42(9) ?
O3 P1 C7 . . 106.41(18) ?
O3 P1 C1 . . 110.91(18) ?
C7 P1 C1 . . 109.46(19) ?
O3 P1 C4 . . 113.05(18) ?
C7 P1 C4 . . 112.25(19) ?
C1 P1 C4 . . 104.80(18) ?
P1 O3 U1 . . 146.34(17) ?
C3 O4 U1 . 1_556 91.5(2) ?
C3 O5 U1 . 1_556 96.5(2) ?
C6 O6 U1 . 4_676 131.2(3) ?
C6 O7 U1 . 1_655 155.0(3) ?
C9 O8 H8 . . 106.(4) ?
C2 C1 P1 . . 113.0(3) ?
C2 C1 H1A . . 109.000000 ?
P1 C1 H1A . . 109.000000 ?
C2 C1 H1B . . 109.000000 ?
P1 C1 H1B . . 109.000000 ?
H1A C1 H1B . . 107.800000 ?
C3 C2 C1 . . 108.1(3) ?
C3 C2 H2A . . 110.100000 ?
C1 C2 H2A . . 110.100000 ?
C3 C2 H2B . . 110.100000 ?
C1 C2 H2B . . 110.100000 ?
H2A C2 H2B . . 108.400000 ?
O5 C3 O4 . . 119.5(4) ?
O5 C3 C2 . . 118.7(4) ?
O4 C3 C2 . . 121.8(4) ?
C5 C4 P1 . . 115.7(3) ?
C5 C4 H4A . . 108.400000 ?
P1 C4 H4A . . 108.400000 ?
C5 C4 H4B . . 108.400000 ?
P1 C4 H4B . . 108.400000 ?
H4A C4 H4B . . 107.400000 ?
C6 C5 C4 . . 113.3(3) ?
C6 C5 H5A . . 108.900000 ?
C4 C5 H5A . . 108.900000 ?
C6 C5 H5B . . 108.900000 ?
C4 C5 H5B . . 108.900000 ?
H5A C5 H5B . . 107.700000 ?
O7 C6 O6 . . 122.7(4) ?
O7 C6 C5 . . 119.2(3) ?
O6 C6 C5 . . 118.0(3) ?
C8 C7 P1 . . 116.1(3) ?
C8 C7 H7A . . 108.300000 ?
P1 C7 H7A . . 108.300000 ?
C8 C7 H7B . . 108.300000 ?
P1 C7 H7B . . 108.300000 ?
H7A C7 H7B . . 107.400000 ?
C9 C8 C7 . . 111.8(4) ?
C9 C8 H8A . . 109.200000 ?
C7 C8 H8A . . 109.300000 ?
C9 C8 H8B . . 109.200000 ?
C7 C8 H8B . . 109.200000 ?
H8A C8 H8B . . 107.900000 ?
O9 C9 O8 . . 124.7(4) ?
O9 C9 C8 . . 123.9(4) ?
O8 C9 C8 . . 111.4(4) ?

loop_
_geom_bond_atom_site_label_1
_geom_bond_atom_site_label_2
_geom_bond_site_symmetry_2
_geom_bond_distance
_geom_bond_publ_flag
U1 O1 . 1.774(3) ?
U1 O2 . 1.778(3) ?
U1 O3 . 2.302(3) ?
U1 O6 4_475 2.337(3) ?
U1 O7 1_455 2.349(3) ?
U1 O5 1_554 2.439(3) ?
U1 O4 1_554 2.544(3) ?
P1 O3 . 1.523(3) ?
P1 C7 . 1.790(4) ?
P1 C1 . 1.790(4) ?
P1 C4 . 1.796(4) ?
O4 C3 . 1.276(5) ?
O5 C3 . 1.274(5) ?
O6 C6 . 1.272(5) ?
O7 C6 . 1.255(5) ?
O8 C9 . 1.330(6) ?
O8 H8 . 0.900(10) ?
O9 C9 . 1.201(6) ?
C1 C2 . 1.537(5) ?
C1 H1A . 0.990000 ?
C1 H1B . 0.990000 ?
C2 C3 . 1.503(5) ?
C2 H2A . 0.990000 ?
C2 H2B . 0.990000 ?
C4 C5 . 1.534(5) ?
C4 H4A . 0.990000 ?
C4 H4B . 0.990000 ?
C5 C6 . 1.506(5) ?
C5 H5A . 0.990000 ?
C5 H5B . 0.990000 ?
C7 C8 . 1.515(6) ?
C7 H7A . 0.990000 ?
C7 H7B . 0.990000 ?
C8 C9 . 1.508(6) ?
C8 H8A . 0.990000 ?
C8 H8B . 0.990000 ?

loop_
_geom_hbond_atom_site_label_D
_geom_hbond_atom_site_label_H
_geom_hbond_atom_site_label_A
_geom_hbond_site_symmetry_A
_geom_hbond_distance_DH
_geom_hbond_distance_HA
_geom_hbond_distance_DA
_geom_hbond_angle_DHA
_geom_hbond_publ_flag
O8 H8 O4 3_767 0.900(10) 1.97(3) 2.783(4) 150(6) ?
C1 H1B O2 4_576 0.990000 2.400000 3.376(5) 169 ?
C2 H2B O8 3_767 0.990000 2.550000 3.321(6) 135 ?
C4 H4B O5 1_655 0.990000 2.420000 3.334(5) 154 ?
C5 H5A O9 3_766 0.990000 2.270000 3.169(5) 150 ?
C7 H7B O9 3_766 0.990000 2.330000 3.204(5) 147 ?
C8 H8A O5 1_655 0.990000 2.440000 3.413(6) 167 ?
